data_4080324
loop_
_publ_author_name
'Mora, Elsa'
'Maria, Leonor'
'Biswas, Biplab'
'Camp, Cl\'ement'
'Santos, Isabel C.'
'P\'ecaut, Jacques'
'Cruz, Adelaide'
'Carretas, Jos\'e M.'
'Mar\,calo, Joaquim'
'Mazzanti, Marinella'

_publ_section_title
;
 Diamine Bis(phenolate) as Supporting Ligands in Organoactinide(IV)
 Chemistry. Synthesis, Structural Characterization, and Reactivity of
 Stable Dialkyl Derivatives
;
_journal_issue 5
_journal_name_full Organometallics
_journal_page_first 1409
_journal_paper_doi 10.1021/om3010806
_journal_volume 32
_journal_year 2013
_chemical_formula_moiety 'C42 H76 N2 O2 Si2 Th'
_chemical_formula_sum 'C42 H76 N2 O2 Si2 Th'
_chemical_formula_weight 929.27
_chemical_name_systematic
;
 ?
;
_space_group_IT_number 15
_symmetry_cell_setting monoclinic
_symmetry_space_group_name_Hall '-C 2yc'
_symmetry_space_group_name_H-M 'C 1 2/c 1'
_atom_sites_solution_hydrogens geom
_atom_sites_solution_primary direct
_atom_sites_solution_secondary difmap
_audit_creation_method SHELXL-97
_cell_angle_alpha 90.00
_cell_angle_beta 92.1110(10)
_cell_angle_gamma 90.00
_cell_formula_units_Z 4
_cell_length_a 20.0165(4)
_cell_length_b 10.3489(2)
_cell_length_c 21.9123(5)
_cell_measurement_reflns_used 6771
_cell_measurement_temperature 150(2)
_cell_measurement_theta_max 26.86
_cell_measurement_theta_min 2.81
_cell_volume 4536.03(16)
_computing_cell_refinement 'Bruker SAINT'
_computing_data_collection 'Bruker APEX2'
_computing_data_reduction 'Bruker SAINT'
_computing_molecular_graphics ORTEP3(Farrugia,1997)
_computing_publication_material 'WinGX (Farrugia, 1999)'
_computing_structure_refinement 'SHELXL-97 (Sheldrick, 1997)'
_computing_structure_solution 'SIR97 (Altomare, 1999)'
_diffrn_ambient_temperature 150(2)
_diffrn_measured_fraction_theta_full 0.998
_diffrn_measured_fraction_theta_max 0.998
_diffrn_measurement_device_type 'Bruker APEX-II CCD'
_diffrn_measurement_method '\f and \w scans'
_diffrn_radiation_monochromator graphite
_diffrn_radiation_source 'fine-focus sealed tube'
_diffrn_radiation_type MoK\a
_diffrn_radiation_wavelength 0.71073
_diffrn_reflns_av_R_equivalents 0.0422
_diffrn_reflns_av_sigmaI/netI 0.0427
_diffrn_reflns_limit_h_max 21
_diffrn_reflns_limit_h_min -24
_diffrn_reflns_limit_k_max 10
_diffrn_reflns_limit_k_min -12
_diffrn_reflns_limit_l_max 26
_diffrn_reflns_limit_l_min -26
_diffrn_reflns_number 16160
_diffrn_reflns_theta_full 25.68
_diffrn_reflns_theta_max 25.68
_diffrn_reflns_theta_min 2.87
_exptl_absorpt_coefficient_mu 3.373
_exptl_absorpt_correction_T_max 0.8232
_exptl_absorpt_correction_T_min 0.6876
_exptl_absorpt_correction_type multi-scan
_exptl_absorpt_process_details 'sadabs; Sheldrick 2004'
_exptl_crystal_colour colourless
_exptl_crystal_density_diffrn 1.361
_exptl_crystal_density_method 'not measured'
_exptl_crystal_description prism
_exptl_crystal_F_000 1904
_exptl_crystal_size_max 0.12
_exptl_crystal_size_mid 0.10
_exptl_crystal_size_min 0.06
_refine_diff_density_max 0.496
_refine_diff_density_min -0.370
_refine_diff_density_rms 0.090
_refine_ls_extinction_method none
_refine_ls_goodness_of_fit_ref 1.013
_refine_ls_hydrogen_treatment constr
_refine_ls_matrix_type full
_refine_ls_number_parameters 263
_refine_ls_number_reflns 4316
_refine_ls_number_restraints 0
_refine_ls_restrained_S_all 1.013
_refine_ls_R_factor_all 0.0306
_refine_ls_R_factor_gt 0.0252
_refine_ls_shift/su_max 0.000
_refine_ls_shift/su_mean 0.000
_refine_ls_structure_factor_coef Fsqd
_refine_ls_weighting_details 'calc w=1/[\s^2^(Fo^2^)+(0.0227P)^2^+0.0000P] where P=(Fo^2^+2Fc^2^)/3'
_refine_ls_weighting_scheme calc
_refine_ls_wR_factor_gt 0.0489
_refine_ls_wR_factor_ref 0.0501
_reflns_number_gt 3917
_reflns_number_total 4316
_reflns_threshold_expression >2\s(I)
_cod_data_source_file om3010806_si_002.cif
_cod_data_source_block Comp-9
_cod_original_sg_symbol_H-M C2/c
_cod_database_code 4080324

loop_
_symmetry_equiv_pos_as_xyz
'x, y, z'
'-x, y, -z+1/2'
'x+1/2, y+1/2, z'
'-x+1/2, y+1/2, -z+1/2'
'-x, -y, -z'
'x, -y, z-1/2'
'-x+1/2, -y+1/2, -z'
'x+1/2, -y+1/2, z-1/2'

loop_
_atom_site_label
_atom_site_type_symbol
_atom_site_fract_x
_atom_site_fract_y
_atom_site_fract_z
_atom_site_U_iso_or_equiv
_atom_site_adp_type
_atom_site_occupancy
_atom_site_symmetry_multiplicity
_atom_site_calc_flag
_atom_site_refinement_flags
_atom_site_disorder_assembly
_atom_site_disorder_group
Th1 Th 0.5000 0.402983(15) 0.2500 0.01928(6) Uani 1 2 d S . .
Si1 Si 0.49250(4) 0.64574(9) 0.37797(4) 0.0290(2) Uani 1 1 d . . .
O1 O 0.40785(9) 0.35614(19) 0.29724(9) 0.0226(5) Uani 1 1 d . . .
N1 N 0.51939(12) 0.1820(2) 0.31429(12) 0.0286(6) Uani 1 1 d . . .
C1 C 0.37453(13) 0.2751(3) 0.33436(12) 0.0204(6) Uani 1 1 d . . .
C2 C 0.30442(13) 0.2710(3) 0.33514(12) 0.0186(6) Uani 1 1 d . . .
C3 C 0.27651(14) 0.1806(3) 0.37425(12) 0.0232(7) Uani 1 1 d . . .
H3 H 0.2292 0.1755 0.3748 0.028 Uiso 1 1 calc R . .
C4 C 0.31348(15) 0.0973(3) 0.41249(13) 0.0249(7) Uani 1 1 d . A .
C5 C 0.38240(15) 0.1070(3) 0.41114(13) 0.0242(7) Uani 1 1 d . . .
H5 H 0.4094 0.0530 0.4370 0.029 Uiso 1 1 calc R . .
C6 C 0.41293(14) 0.1943(3) 0.37272(13) 0.0232(7) Uani 1 1 d . . .
C7 C 0.25986(14) 0.3677(3) 0.29947(13) 0.0218(7) Uani 1 1 d . . .
C8 C 0.27997(16) 0.0023(4) 0.45547(14) 0.0368(9) Uani 1 1 d . . .
C9 C 0.27255(17) 0.3666(3) 0.23061(13) 0.0310(8) Uani 1 1 d . . .
H9A H 0.2648 0.2795 0.2143 0.047 Uiso 1 1 calc R . .
H9B H 0.3189 0.3922 0.2240 0.047 Uiso 1 1 calc R . .
H9C H 0.2421 0.4275 0.2096 0.047 Uiso 1 1 calc R . .
C10 C 0.27444(16) 0.5037(3) 0.32337(15) 0.0329(8) Uani 1 1 d . . .
H10A H 0.2462 0.5660 0.3007 0.049 Uiso 1 1 calc R . .
H10B H 0.3216 0.5245 0.3179 0.049 Uiso 1 1 calc R . .
H10C H 0.2648 0.5080 0.3668 0.049 Uiso 1 1 calc R . .
C11 C 0.18562(15) 0.3407(3) 0.30660(16) 0.0370(8) Uani 1 1 d . . .
H11A H 0.1744 0.3527 0.3494 0.056 Uiso 1 1 calc R . .
H11B H 0.1756 0.2516 0.2942 0.056 Uiso 1 1 calc R . .
H11C H 0.1592 0.4004 0.2808 0.056 Uiso 1 1 calc R . .
C12 C 0.3036(5) 0.0183(10) 0.5178(4) 0.046(2) Uani 0.485(7) 1 d P A 1
H12A H 0.2843 -0.0493 0.5431 0.069 Uiso 0.485(7) 1 calc PR A 1
H12B H 0.2900 0.1033 0.5326 0.069 Uiso 0.485(7) 1 calc PR A 1
H12C H 0.3524 0.0117 0.5201 0.069 Uiso 0.485(7) 1 calc PR A 1
C13 C 0.3094(4) -0.1439(6) 0.4351(3) 0.032(2) Uani 0.485(7) 1 d P A 1
H13A H 0.2872 -0.2115 0.4582 0.048 Uiso 0.485(7) 1 calc PR A 1
H13B H 0.3578 -0.1476 0.4440 0.048 Uiso 0.485(7) 1 calc PR A 1
H13C H 0.3005 -0.1574 0.3913 0.048 Uiso 0.485(7) 1 calc PR A 1
C14 C 0.2072(4) -0.0111(10) 0.4447(4) 0.049(3) Uani 0.485(7) 1 d P A 1
H14A H 0.1973 -0.0265 0.4012 0.073 Uiso 0.485(7) 1 calc PR A 1
H14B H 0.1849 0.0684 0.4573 0.073 Uiso 0.485(7) 1 calc PR A 1
H14C H 0.1909 -0.0841 0.4685 0.073 Uiso 0.485(7) 1 calc PR A 1
C12A C 0.3259(4) -0.0534(9) 0.5042(4) 0.045(2) Uani 0.515(7) 1 d P A 2
H12D H 0.2997 -0.1022 0.5333 0.068 Uiso 0.515(7) 1 calc PR A 2
H12E H 0.3498 0.0168 0.5256 0.068 Uiso 0.515(7) 1 calc PR A 2
H12F H 0.3582 -0.1110 0.4855 0.068 Uiso 0.515(7) 1 calc PR A 2
C14A C 0.2284(4) 0.0925(8) 0.4967(4) 0.059(3) Uani 0.515(7) 1 d P A 2
H14D H 0.1938 0.1310 0.4696 0.089 Uiso 0.515(7) 1 calc PR A 2
H14E H 0.2540 0.1613 0.5176 0.089 Uiso 0.515(7) 1 calc PR A 2
H14F H 0.2073 0.0379 0.5270 0.089 Uiso 0.515(7) 1 calc PR A 2
C13A C 0.2377(5) -0.0890(9) 0.4237(4) 0.060(3) Uani 0.515(7) 1 d P A 2
H13D H 0.2652 -0.1494 0.4011 0.091 Uiso 0.515(7) 1 calc PR A 2
H13E H 0.2073 -0.0431 0.3951 0.091 Uiso 0.515(7) 1 calc PR A 2
H13F H 0.2116 -0.1369 0.4531 0.091 Uiso 0.515(7) 1 calc PR A 2
C15 C 0.48822(14) 0.2027(3) 0.37457(13) 0.0292(7) Uani 1 1 d . . .
H15A H 0.5016 0.2889 0.3903 0.035 Uiso 1 1 calc R . .
H15B H 0.5063 0.1375 0.4038 0.035 Uiso 1 1 calc R . .
C16 C 0.49305(17) 0.0649(3) 0.28363(16) 0.0372(9) Uani 1 1 d . . .
H16A H 0.4442 0.0597 0.2888 0.045 Uiso 1 1 calc R . .
H16B H 0.5138 -0.0123 0.3031 0.045 Uiso 1 1 calc R . .
C17 C 0.59257(15) 0.1700(3) 0.32608(17) 0.0414(9) Uani 1 1 d . . .
H17A H 0.6019 0.0950 0.3523 0.062 Uiso 1 1 calc R . .
H17B H 0.6095 0.2484 0.3464 0.062 Uiso 1 1 calc R . .
H17C H 0.6147 0.1588 0.2873 0.062 Uiso 1 1 calc R . .
C18 C 0.54929(15) 0.5408(3) 0.33567(14) 0.0305(7) Uani 1 1 d . . .
H18A H 0.5721 0.4824 0.3655 0.037 Uiso 1 1 calc R . .
H18B H 0.5841 0.5965 0.3184 0.037 Uiso 1 1 calc R . .
C19 C 0.53546(18) 0.7733(4) 0.42638(16) 0.0491(10) Uani 1 1 d . . .
H19A H 0.5637 0.7318 0.4582 0.074 Uiso 1 1 calc R . .
H19B H 0.5018 0.8272 0.4455 0.074 Uiso 1 1 calc R . .
H19C H 0.5632 0.8273 0.4007 0.074 Uiso 1 1 calc R . .
C20 C 0.43550(17) 0.7321(3) 0.32168(15) 0.0414(9) Uani 1 1 d . . .
H20A H 0.4620 0.7717 0.2899 0.062 Uiso 1 1 calc R . .
H20B H 0.4108 0.7995 0.3428 0.062 Uiso 1 1 calc R . .
H20C H 0.4038 0.6704 0.3029 0.062 Uiso 1 1 calc R . .
C21 C 0.43905(17) 0.5495(4) 0.42951(14) 0.0389(9) Uani 1 1 d . . .
H21A H 0.4107 0.4905 0.4050 0.058 Uiso 1 1 calc R . .
H21B H 0.4108 0.6081 0.4524 0.058 Uiso 1 1 calc R . .
H21C H 0.4676 0.4996 0.4581 0.058 Uiso 1 1 calc R . .

loop_
_atom_site_aniso_label
_atom_site_aniso_U_11
_atom_site_aniso_U_22
_atom_site_aniso_U_33
_atom_site_aniso_U_23
_atom_site_aniso_U_13
_atom_site_aniso_U_12
Th1 0.01853(8) 0.01325(9) 0.02642(9) 0.000 0.00594(6) 0.000
Si1 0.0276(5) 0.0312(5) 0.0281(5) -0.0034(4) 0.0011(4) -0.0068(4)
O1 0.0204(10) 0.0191(11) 0.0287(11) 0.0042(9) 0.0045(9) -0.0001(9)
N1 0.0205(13) 0.0205(16) 0.0453(16) 0.0082(12) 0.0082(12) 0.0026(11)
C1 0.0218(15) 0.0149(16) 0.0249(15) 0.0000(13) 0.0052(12) -0.0038(12)
C2 0.0192(14) 0.0157(16) 0.0212(14) -0.0016(12) 0.0037(11) -0.0024(12)
C3 0.0214(15) 0.0255(19) 0.0231(15) -0.0027(13) 0.0032(12) -0.0032(13)
C4 0.0265(16) 0.0252(18) 0.0231(15) 0.0012(14) 0.0038(12) -0.0062(14)
C5 0.0281(16) 0.0209(17) 0.0239(15) 0.0038(14) 0.0023(12) -0.0013(14)
C6 0.0198(15) 0.0218(18) 0.0282(16) 0.0008(14) 0.0048(12) 0.0006(13)
C7 0.0190(15) 0.0210(18) 0.0256(16) 0.0018(13) 0.0016(12) 0.0000(12)
C8 0.0321(19) 0.049(2) 0.0296(18) 0.0150(17) 0.0008(15) -0.0130(17)
C9 0.0355(18) 0.029(2) 0.0282(17) 0.0015(14) -0.0014(14) 0.0066(15)
C10 0.0289(18) 0.0257(19) 0.044(2) -0.0039(16) -0.0003(15) 0.0064(14)
C11 0.0215(17) 0.040(2) 0.050(2) 0.0114(17) -0.0004(15) 0.0000(15)
C12 0.076(7) 0.037(6) 0.025(4) 0.007(4) 0.010(4) -0.011(5)
C13 0.045(4) 0.021(4) 0.031(4) 0.008(3) 0.008(3) -0.005(3)
C14 0.028(4) 0.061(7) 0.058(6) 0.029(5) 0.012(4) -0.006(4)
C12A 0.048(5) 0.041(6) 0.048(5) 0.020(4) 0.011(4) -0.010(4)
C14A 0.065(6) 0.071(6) 0.045(5) 0.031(5) 0.036(4) 0.013(5)
C13A 0.086(8) 0.061(7) 0.033(4) 0.015(4) -0.004(4) -0.043(6)
C15 0.0231(16) 0.0281(19) 0.0362(18) 0.0135(15) 0.0001(13) 0.0011(14)
C16 0.0334(19) 0.0150(19) 0.065(2) 0.0045(16) 0.0193(17) -0.0002(14)
C17 0.0232(17) 0.033(2) 0.068(2) 0.0225(19) 0.0089(17) 0.0073(15)
C18 0.0258(17) 0.033(2) 0.0327(18) 0.0052(15) 0.0021(14) -0.0066(15)
C19 0.045(2) 0.053(3) 0.050(2) -0.022(2) 0.0050(18) -0.0100(19)
C20 0.045(2) 0.034(2) 0.045(2) 0.0034(17) 0.0014(17) -0.0051(17)
C21 0.036(2) 0.052(2) 0.0287(18) 0.0036(17) 0.0025(15) -0.0068(17)

loop_
_atom_type_symbol
_atom_type_description
_atom_type_scat_dispersion_real
_atom_type_scat_dispersion_imag
_atom_type_scat_source
C C 0.0033 0.0016 'International Tables Vol C Tables 4.2.6.8 and 6.1.1.4'
H H 0.0000 0.0000 'International Tables Vol C Tables 4.2.6.8 and 6.1.1.4'
N N 0.0061 0.0033 'International Tables Vol C Tables 4.2.6.8 and 6.1.1.4'
O O 0.0106 0.0060 'International Tables Vol C Tables 4.2.6.8 and 6.1.1.4'
Si Si 0.0817 0.0704 'International Tables Vol C Tables 4.2.6.8 and 6.1.1.4'
Th Th -7.2400 8.8979 'International Tables Vol C Tables 4.2.6.8 and 6.1.1.4'

loop_
_geom_angle_atom_site_label_1
_geom_angle_atom_site_label_2
_geom_angle_atom_site_label_3
_geom_angle
_geom_angle_site_symmetry_1
_geom_angle_site_symmetry_3
O1 Th1 O1 154.57(10) 2_655 .
O1 Th1 C18 99.35(9) 2_655 .
O1 Th1 C18 94.93(9) . .
O1 Th1 C18 94.93(9) 2_655 2_655
O1 Th1 C18 99.35(9) . 2_655
C18 Th1 C18 111.34(15) . 2_655
O1 Th1 N1 71.09(7) 2_655 2_655
O1 Th1 N1 87.26(7) . 2_655
C18 Th1 N1 155.16(10) . 2_655
C18 Th1 N1 92.61(9) 2_655 2_655
O1 Th1 N1 87.26(7) 2_655 .
O1 Th1 N1 71.09(7) . .
C18 Th1 N1 92.61(9) . .
C18 Th1 N1 155.16(10) 2_655 .
N1 Th1 N1 64.67(11) 2_655 .
C18 Si1 C21 111.49(17) . .
C18 Si1 C20 108.73(15) . .
C21 Si1 C20 107.64(16) . .
C18 Si1 C19 114.76(16) . .
C21 Si1 C19 107.02(16) . .
C20 Si1 C19 106.89(17) . .
C1 O1 Th1 148.71(18) . .
C16 N1 C17 110.2(3) . .
C16 N1 C15 111.5(2) . .
C17 N1 C15 107.4(2) . .
C16 N1 Th1 114.57(19) . .
C17 N1 Th1 106.45(18) . .
C15 N1 Th1 106.39(18) . .
O1 C1 C6 117.3(2) . .
O1 C1 C2 122.6(2) . .
C6 C1 C2 120.1(3) . .
C3 C2 C1 116.7(3) . .
C3 C2 C7 120.7(2) . .
C1 C2 C7 122.4(2) . .
C4 C3 C2 124.5(3) . .
C4 C3 H3 117.8 . .
C2 C3 H3 117.8 . .
C5 C4 C3 116.7(3) . .
C5 C4 C8 121.2(3) . .
C3 C4 C8 122.1(3) . .
C4 C5 C6 121.3(3) . .
C4 C5 H5 119.3 . .
C6 C5 H5 119.3 . .
C5 C6 C1 120.6(3) . .
C5 C6 C15 118.8(3) . .
C1 C6 C15 120.6(3) . .
C11 C7 C10 108.0(3) . .
C11 C7 C2 112.2(2) . .
C10 C7 C2 109.1(2) . .
C11 C7 C9 107.2(2) . .
C10 C7 C9 107.8(3) . .
C2 C7 C9 112.4(2) . .
C13A C8 C12 134.9(5) . .
C13A C8 C14 45.3(5) . .
C12 C8 C14 116.8(6) . .
C13A C8 C12A 115.4(6) . .
C12 C8 C12A 36.5(4) . .
C14 C8 C12A 130.9(5) . .
C13A C8 C4 112.8(4) . .
C12 C8 C4 111.9(4) . .
C14 C8 C4 114.5(4) . .
C12A C8 C4 114.4(4) . .
C13A C8 C14A 105.3(6) . .
C12 C8 C14A 67.2(5) . .
C14 C8 C14A 61.0(5) . .
C12A C8 C14A 101.7(5) . .
C4 C8 C14A 105.4(4) . .
C13A C8 C13 59.1(5) . .
C12 C8 C13 104.4(5) . .
C14 C8 C13 103.1(5) . .
C12A C8 C13 68.5(5) . .
C4 C8 C13 104.3(3) . .
C14A C8 C13 150.1(4) . .
C7 C9 H9A 109.5 . .
C7 C9 H9B 109.5 . .
H9A C9 H9B 109.5 . .
C7 C9 H9C 109.5 . .
H9A C9 H9C 109.5 . .
H9B C9 H9C 109.5 . .
C7 C10 H10A 109.5 . .
C7 C10 H10B 109.5 . .
H10A C10 H10B 109.5 . .
C7 C10 H10C 109.5 . .
H10A C10 H10C 109.5 . .
H10B C10 H10C 109.5 . .
C7 C11 H11A 109.5 . .
C7 C11 H11B 109.5 . .
H11A C11 H11B 109.5 . .
C7 C11 H11C 109.5 . .
H11A C11 H11C 109.5 . .
H11B C11 H11C 109.5 . .
C8 C12 H12A 109.5 . .
C8 C12 H12B 109.5 . .
C8 C12 H12C 109.5 . .
C8 C13 H13A 109.5 . .
C8 C13 H13B 109.5 . .
C8 C13 H13C 109.5 . .
C8 C14 H14A 109.5 . .
C8 C14 H14B 109.5 . .
C8 C14 H14C 109.5 . .
C8 C12A H12D 109.5 . .
C8 C12A H12E 109.5 . .
H12D C12A H12E 109.5 . .
C8 C12A H12F 109.5 . .
H12D C12A H12F 109.5 . .
H12E C12A H12F 109.5 . .
C8 C14A H14D 109.5 . .
C8 C14A H14E 109.5 . .
H14D C14A H14E 109.5 . .
C8 C14A H14F 109.5 . .
H14D C14A H14F 109.5 . .
H14E C14A H14F 109.5 . .
C8 C13A H13D 109.5 . .
C8 C13A H13E 109.5 . .
H13D C13A H13E 109.5 . .
C8 C13A H13F 109.5 . .
H13D C13A H13F 109.5 . .
H13E C13A H13F 109.5 . .
N1 C15 C6 114.6(2) . .
N1 C15 H15A 108.6 . .
C6 C15 H15A 108.6 . .
N1 C15 H15B 108.6 . .
C6 C15 H15B 108.6 . .
H15A C15 H15B 107.6 . .
N1 C16 C16 111.7(2) . 2_655
N1 C16 H16A 109.3 . .
C16 C16 H16A 109.3 2_655 .
N1 C16 H16B 109.3 . .
C16 C16 H16B 109.3 2_655 .
H16A C16 H16B 107.9 . .
N1 C17 H17A 109.5 . .
N1 C17 H17B 109.5 . .
H17A C17 H17B 109.5 . .
N1 C17 H17C 109.5 . .
H17A C17 H17C 109.5 . .
H17B C17 H17C 109.5 . .
Si1 C18 Th1 118.29(14) . .
Si1 C18 H18A 107.7 . .
Th1 C18 H18A 107.7 . .
Si1 C18 H18B 107.7 . .
Th1 C18 H18B 107.7 . .
H18A C18 H18B 107.1 . .
Si1 C19 H19A 109.5 . .
Si1 C19 H19B 109.5 . .
H19A C19 H19B 109.5 . .
Si1 C19 H19C 109.5 . .
H19A C19 H19C 109.5 . .
H19B C19 H19C 109.5 . .
Si1 C20 H20A 109.5 . .
Si1 C20 H20B 109.5 . .
H20A C20 H20B 109.5 . .
Si1 C20 H20C 109.5 . .
H20A C20 H20C 109.5 . .
H20B C20 H20C 109.5 . .
Si1 C21 H21A 109.5 . .
Si1 C21 H21B 109.5 . .
H21A C21 H21B 109.5 . .
Si1 C21 H21C 109.5 . .
H21A C21 H21C 109.5 . .
H21B C21 H21C 109.5 . .

loop_
_geom_bond_atom_site_label_1
_geom_bond_atom_site_label_2
_geom_bond_distance
_geom_bond_site_symmetry_2
Th1 O1 2.2022(19) 2_655
Th1 O1 2.2022(19) .
Th1 C18 2.529(3) .
Th1 C18 2.529(3) 2_655
Th1 N1 2.706(2) 2_655
Th1 N1 2.706(2) .
Si1 C18 1.846(3) .
Si1 C21 1.871(3) .
Si1 C20 1.876(3) .
Si1 C19 1.881(3) .
O1 C1 1.360(3) .
N1 C16 1.474(4) .
N1 C17 1.483(4) .
N1 C15 1.497(4) .
C1 C6 1.396(4) .
C1 C2 1.405(4) .
C2 C3 1.399(4) .
C2 C7 1.535(4) .
C3 C4 1.395(4) .
C3 H3 0.9500 .
C4 C5 1.385(4) .
C4 C8 1.533(4) .
C5 C6 1.391(4) .
C5 H5 0.9500 .
C6 C15 1.509(4) .
C7 C11 1.526(4) .
C7 C10 1.527(4) .
C7 C9 1.539(4) .
C8 C13A 1.432(8) .
C8 C12 1.437(8) .
C8 C14 1.474(8) .
C8 C12A 1.498(8) .
C8 C14A 1.680(8) .
C8 C13 1.690(8) .
C9 H9A 0.9800 .
C9 H9B 0.9800 .
C9 H9C 0.9800 .
C10 H10A 0.9800 .
C10 H10B 0.9800 .
C10 H10C 0.9800 .
C11 H11A 0.9800 .
C11 H11B 0.9800 .
C11 H11C 0.9800 .
C12 H12A 0.9800 .
C12 H12B 0.9800 .
C12 H12C 0.9800 .
C13 H13A 0.9800 .
C13 H13B 0.9800 .
C13 H13C 0.9800 .
C14 H14A 0.9800 .
C14 H14B 0.9800 .
C14 H14C 0.9800 .
C12A H12D 0.9800 .
C12A H12E 0.9800 .
C12A H12F 0.9800 .
C14A H14D 0.9800 .
C14A H14E 0.9800 .
C14A H14F 0.9800 .
C13A H13D 0.9800 .
C13A H13E 0.9800 .
C13A H13F 0.9800 .
C15 H15A 0.9900 .
C15 H15B 0.9900 .
C16 C16 1.510(7) 2_655
C16 H16A 0.9900 .
C16 H16B 0.9900 .
C17 H17A 0.9800 .
C17 H17B 0.9800 .
C17 H17C 0.9800 .
C18 H18A 0.9900 .
C18 H18B 0.9900 .
C19 H19A 0.9800 .
C19 H19B 0.9800 .
C19 H19C 0.9800 .
C20 H20A 0.9800 .
C20 H20B 0.9800 .
C20 H20C 0.9800 .
C21 H21A 0.9800 .
C21 H21B 0.9800 .
C21 H21C 0.9800 .
